data_1555574
loop_
_publ_author_name
'Shen, Yangyong'
'Qi, Jifeng'
'Mao, Zhenjun'
'Cui, Sunliang'

_publ_section_title
;
 Fe-Catalyzed Hydroalkylation of Olefins with para-Quinone Methides.
;
_journal_issue 11
_journal_name_full 'Organic letters'
_journal_page_first 2722
_journal_page_last 2725
_journal_paper_doi 10.1021/acs.orglett.6b01173
_journal_volume 18
_journal_year 2016
_chemical_formula_sum 'C27 H38 O3'
_chemical_formula_weight 410.57
_space_group_IT_number 2
_space_group_name_Hall '-P 1'
_space_group_name_H-M_alt 'P -1'
_symmetry_cell_setting triclinic
_symmetry_space_group_name_H-M 'P -1'
_atom_sites_solution_hydrogens geom
_atom_sites_solution_primary direct
_atom_sites_solution_secondary difmap
_audit_creation_method SHELXL-97
_cell_angle_alpha 94.414(4)
_cell_angle_beta 111.883(4)
_cell_angle_gamma 93.763(4)
_cell_formula_units_Z 2
_cell_length_a 10.004(2)
_cell_length_b 10.563(2)
_cell_length_c 12.631(3)
_cell_measurement_reflns_used 1580
_cell_measurement_temperature 296(2)
_cell_measurement_theta_max 24.12
_cell_measurement_theta_min 2.21
_cell_volume 1228.5(4)
_computing_cell_refinement 'Bruker SMART'
_computing_data_collection 'Bruker APEX2'
_computing_data_reduction 'Bruker SAINT'
_computing_molecular_graphics 'SHELXTL(Sheldrick, 2008)'
_computing_publication_material 'WINGX (Farrugia,1999)'
_computing_structure_refinement 'SHELXL-97 (Sheldrick, 2008)'
_computing_structure_solution 'SIR97 (Altomare,1999)'
_diffrn_ambient_temperature 296(2)
_diffrn_measured_fraction_theta_full 0.988
_diffrn_measured_fraction_theta_max 0.988
_diffrn_measurement_device_type 'Bruker APEX2 CCD area-detector diffractometer'
_diffrn_measurement_method '\f and \w scans'
_diffrn_radiation_monochromator graphite
_diffrn_radiation_source 'fine-focus sealed tube'
_diffrn_radiation_type MoK\a
_diffrn_radiation_wavelength 0.71073
_diffrn_reflns_av_R_equivalents 0.0279
_diffrn_reflns_av_sigmaI/netI 0.0681
_diffrn_reflns_limit_h_max 13
_diffrn_reflns_limit_h_min -13
_diffrn_reflns_limit_k_max 14
_diffrn_reflns_limit_k_min -14
_diffrn_reflns_limit_l_max 17
_diffrn_reflns_limit_l_min -10
_diffrn_reflns_number 9812
_diffrn_reflns_theta_full 29.06
_diffrn_reflns_theta_max 29.06
_diffrn_reflns_theta_min 1.75
_exptl_absorpt_coefficient_mu 0.070
_exptl_absorpt_correction_T_max 0.9854
_exptl_absorpt_correction_T_min 0.9779
_exptl_absorpt_correction_type multi-scan
_exptl_absorpt_process_details '(SADABS; Bruker, 2001)'
_exptl_crystal_colour colorless
_exptl_crystal_density_diffrn 1.110
_exptl_crystal_density_method 'not measured'
_exptl_crystal_description block
_exptl_crystal_F_000 448
_exptl_crystal_size_max 0.32
_exptl_crystal_size_mid 0.25
_exptl_crystal_size_min 0.21
_refine_diff_density_max 0.290
_refine_diff_density_min -0.220
_refine_diff_density_rms 0.043
_refine_ls_extinction_method none
_refine_ls_goodness_of_fit_ref 0.993
_refine_ls_hydrogen_treatment constr
_refine_ls_matrix_type full
_refine_ls_number_parameters 272
_refine_ls_number_reflns 6520
_refine_ls_number_restraints 0
_refine_ls_restrained_S_all 0.993
_refine_ls_R_factor_all 0.1220
_refine_ls_R_factor_gt 0.0594
_refine_ls_shift/su_max 0.000
_refine_ls_shift/su_mean 0.000
_refine_ls_structure_factor_coef Fsqd
_refine_ls_weighting_details 'calc w=1/[\s^2^(Fo^2^)+(0.0580P)^2^+0.2020P] where P=(Fo^2^+2Fc^2^)/3'
_refine_ls_weighting_scheme calc
_refine_ls_wR_factor_gt 0.1275
_refine_ls_wR_factor_ref 0.1578
_reflns_number_gt 3467
_reflns_number_total 6520
_reflns_threshold_expression >2sigma(I)
_cod_data_source_file ol6b01173_si_002.cif
_cod_data_source_block 20160407_0m
_cod_depositor_comments
;
The following automatic conversions were performed:

data item '_symmetry_cell_setting' value 'Triclinic' was changed to
'triclinic' in accordance with the
/home/saulius/struct/COD-crude-data/automatic-downloads/DataCite-retrospective/ACS/depositions/lib/dictionaries/cif_core.dic
dictionary named 'cif_core.dic' version 2.4.2 last updated on
2011-04-26.

Automatic conversion script
Id: cif_fix_values 6909 2019-04-08 15:41:33Z antanas 
;
_cod_original_cell_volume 1228.5(5)
_cod_original_sg_symbol_H-M 'P-1   '
_cod_database_code 1555574

loop_
_symmetry_equiv_pos_as_xyz
'x, y, z'
'-x, -y, -z'

loop_
_atom_site_label
_atom_site_type_symbol
_atom_site_fract_x
_atom_site_fract_y
_atom_site_fract_z
_atom_site_U_iso_or_equiv
_atom_site_adp_type
_atom_site_occupancy
_atom_site_symmetry_multiplicity
_atom_site_calc_flag
_atom_site_refinement_flags
O1 O 0.82471(15) 0.60887(11) 1.10826(10) 0.0413(3) Uani 1 1 d .
H1 H 0.8734 0.6722 1.1497 0.062 Uiso 1 1 calc R
O2 O 0.25424(17) 0.65251(14) 0.45166(13) 0.0686(5) Uani 1 1 d .
C10 C 0.75319(18) 0.64078(15) 0.99939(14) 0.0279(4) Uani 1 1 d .
O3 O 0.05397(19) 0.71298(16) 0.32771(15) 0.0806(6) Uani 1 1 d .
C5 C 0.73400(18) 0.76821(15) 0.97694(14) 0.0282(4) Uani 1 1 d .
C8 C 0.62358(19) 0.56812(16) 0.80129(15) 0.0326(4) Uani 1 1 d .
H8 H 0.5847 0.5015 0.7426 0.039 Uiso 1 1 calc R
C9 C 0.69594(18) 0.53803(15) 0.91209(14) 0.0285(4) Uani 1 1 d .
C7 C 0.60603(19) 0.69218(16) 0.77327(14) 0.0324(4) Uani 1 1 d .
C14 C 0.70886(19) 0.39751(15) 0.93851(15) 0.0319(4) Uani 1 1 d .
C3 C 0.7907(2) 0.88185(16) 1.07166(14) 0.0327(4) Uani 1 1 d .
C6 C 0.6617(2) 0.78953(16) 0.86306(15) 0.0331(4) Uani 1 1 d .
H6 H 0.6500 0.8733 0.8463 0.040 Uiso 1 1 calc R
C15 C 0.5304(2) 0.71336(16) 0.64697(14) 0.0351(4) Uani 1 1 d .
H15 H 0.4834 0.6290 0.6085 0.042 Uiso 1 1 calc R
C16 C 0.6388(2) 0.74681(18) 0.59230(15) 0.0389(5) Uani 1 1 d .
C22 C 0.4037(2) 0.80159(18) 0.61848(16) 0.0415(5) Uani 1 1 d .
C1 C 0.9572(2) 0.89944(19) 1.11803(18) 0.0485(5) Uani 1 1 d .
H1A H 0.9885 0.9096 1.0557 0.073 Uiso 1 1 calc R
H1B H 0.9947 0.8258 1.1543 0.073 Uiso 1 1 calc R
H1C H 0.9921 0.9739 1.1730 0.073 Uiso 1 1 calc R
C13 C 0.8673(2) 0.37048(19) 0.9917(2) 0.0494(5) Uani 1 1 d .
H13A H 0.9149 0.3895 0.9405 0.074 Uiso 1 1 calc R
H13B H 0.8719 0.2822 1.0044 0.074 Uiso 1 1 calc R
H13C H 0.9146 0.4229 1.0635 0.074 Uiso 1 1 calc R
C21 C 0.6240(3) 0.6821(2) 0.48812(17) 0.0504(6) Uani 1 1 d .
H21 H 0.5466 0.6197 0.4522 0.060 Uiso 1 1 calc R
C26 C 0.1228(2) 0.6296(2) 0.37054(18) 0.0517(6) Uani 1 1 d .
C2 C 0.7393(3) 1.00786(17) 1.02520(18) 0.0505(6) Uani 1 1 d .
H2A H 0.7705 1.0229 0.9636 0.076 Uiso 1 1 calc R
H2B H 0.7798 1.0768 1.0856 0.076 Uiso 1 1 calc R
H2C H 0.6355 1.0025 0.9974 0.076 Uiso 1 1 calc R
C4 C 0.7366(3) 0.86565(19) 1.16916(17) 0.0493(5) Uani 1 1 d .
H4A H 0.7744 0.9381 1.2262 0.074 Uiso 1 1 calc R
H4B H 0.7689 0.7895 1.2034 0.074 Uiso 1 1 calc R
H4C H 0.6327 0.8592 1.1389 0.074 Uiso 1 1 calc R
C11 C 0.6311(2) 0.36779(19) 1.0187(2) 0.0506(6) Uani 1 1 d .
H11A H 0.5321 0.3855 0.9846 0.076 Uiso 1 1 calc R
H11B H 0.6780 0.4198 1.0908 0.076 Uiso 1 1 calc R
H11C H 0.6345 0.2793 1.0311 0.076 Uiso 1 1 calc R
C12 C 0.6386(3) 0.30464(18) 0.82856(18) 0.0548(6) Uani 1 1 d .
H12A H 0.6852 0.3214 0.7763 0.082 Uiso 1 1 calc R
H12B H 0.5376 0.3159 0.7933 0.082 Uiso 1 1 calc R
H12C H 0.6491 0.2185 0.8473 0.082 Uiso 1 1 calc R
C25 C 0.3147(2) 0.78421(19) 0.48943(17) 0.0523(6) Uani 1 1 d .
H25A H 0.2371 0.8392 0.4718 0.063 Uiso 1 1 calc R
H25B H 0.3760 0.8086 0.4487 0.063 Uiso 1 1 calc R
C23 C 0.4527(3) 0.94528(19) 0.64637(19) 0.0582(6) Uani 1 1 d .
H23A H 0.5097 0.9641 0.7269 0.087 Uiso 1 1 calc R
H23B H 0.3693 0.9921 0.6264 0.087 Uiso 1 1 calc R
H23C H 0.5098 0.9694 0.6033 0.087 Uiso 1 1 calc R
C17 C 0.7556(2) 0.8387(2) 0.64255(18) 0.0558(6) Uani 1 1 d .
H17 H 0.7695 0.8836 0.7127 0.067 Uiso 1 1 calc R
C20 C 0.7210(3) 0.7076(3) 0.43608(19) 0.0639(7) Uani 1 1 d .
H20 H 0.7088 0.6623 0.3665 0.077 Uiso 1 1 calc R
C19 C 0.8342(3) 0.7992(3) 0.4870(2) 0.0692(7) Uani 1 1 d .
H19 H 0.8993 0.8172 0.4521 0.083 Uiso 1 1 calc R
C24 C 0.3052(3) 0.7643(3) 0.6814(2) 0.0677(7) Uani 1 1 d .
H24A H 0.3604 0.7741 0.7626 0.102 Uiso 1 1 calc R
H24B H 0.2654 0.6770 0.6567 0.102 Uiso 1 1 calc R
H24C H 0.2281 0.8184 0.6644 0.102 Uiso 1 1 calc R
C18 C 0.8521(3) 0.8649(3) 0.5903(2) 0.0687(7) Uani 1 1 d .
H18 H 0.9296 0.9274 0.6254 0.082 Uiso 1 1 calc R
C27 C 0.0741(3) 0.4922(2) 0.3404(2) 0.0896(10) Uani 1 1 d .
H27A H 0.1479 0.4441 0.3870 0.134 Uiso 1 1 calc R
H27B H 0.0561 0.4692 0.2609 0.134 Uiso 1 1 calc R
H27C H -0.0132 0.4740 0.3537 0.134 Uiso 1 1 calc R

loop_
_atom_site_aniso_label
_atom_site_aniso_U_11
_atom_site_aniso_U_22
_atom_site_aniso_U_33
_atom_site_aniso_U_23
_atom_site_aniso_U_13
_atom_site_aniso_U_12
O1 0.0541(9) 0.0315(7) 0.0269(7) 0.0057(5) 0.0022(6) 0.0030(6)
O2 0.0592(10) 0.0479(9) 0.0612(10) 0.0057(7) -0.0204(8) 0.0080(8)
C10 0.0293(9) 0.0292(9) 0.0236(9) 0.0056(7) 0.0078(7) 0.0031(7)
O3 0.0657(12) 0.0670(11) 0.0719(12) 0.0118(9) -0.0180(9) 0.0113(9)
C5 0.0310(9) 0.0266(9) 0.0263(9) 0.0021(7) 0.0103(7) 0.0009(7)
C8 0.0369(10) 0.0275(9) 0.0281(9) 0.0002(7) 0.0073(8) -0.0004(8)
C9 0.0296(9) 0.0254(8) 0.0298(9) 0.0047(7) 0.0103(8) 0.0023(7)
C7 0.0368(10) 0.0308(9) 0.0261(9) 0.0054(7) 0.0073(8) 0.0035(8)
C14 0.0370(10) 0.0248(9) 0.0332(10) 0.0052(7) 0.0122(8) 0.0028(7)
C3 0.0398(11) 0.0274(9) 0.0280(9) -0.0007(7) 0.0108(8) 0.0004(8)
C6 0.0418(11) 0.0242(9) 0.0303(10) 0.0063(7) 0.0094(8) 0.0037(8)
C15 0.0442(11) 0.0287(9) 0.0248(9) 0.0018(7) 0.0046(8) 0.0032(8)
C16 0.0462(12) 0.0391(10) 0.0263(10) 0.0064(8) 0.0068(8) 0.0088(9)
C22 0.0435(12) 0.0399(11) 0.0352(11) 0.0101(8) 0.0064(9) 0.0088(9)
C1 0.0450(12) 0.0440(12) 0.0466(13) -0.0035(9) 0.0100(10) -0.0078(9)
C13 0.0438(12) 0.0349(11) 0.0694(15) 0.0098(10) 0.0196(11) 0.0106(9)
C21 0.0607(14) 0.0547(13) 0.0300(11) 0.0036(9) 0.0099(10) 0.0119(11)
C26 0.0474(13) 0.0590(14) 0.0356(12) 0.0112(10) -0.0010(10) 0.0082(11)
C2 0.0720(15) 0.0288(10) 0.0453(13) -0.0004(9) 0.0169(11) 0.0064(10)
C4 0.0692(15) 0.0441(12) 0.0408(12) -0.0041(9) 0.0302(11) 0.0032(10)
C11 0.0594(14) 0.0354(11) 0.0700(15) 0.0161(10) 0.0373(12) 0.0053(10)
C12 0.0799(17) 0.0250(10) 0.0496(13) 0.0015(9) 0.0146(12) 0.0001(10)
C25 0.0536(13) 0.0435(12) 0.0426(12) 0.0101(9) -0.0030(10) 0.0083(10)
C23 0.0722(16) 0.0409(12) 0.0494(13) 0.0044(10) 0.0069(12) 0.0209(11)
C17 0.0585(15) 0.0669(15) 0.0377(12) -0.0042(10) 0.0178(11) -0.0073(12)
C20 0.0768(18) 0.0847(18) 0.0328(12) 0.0064(12) 0.0211(12) 0.0247(15)
C19 0.0647(17) 0.104(2) 0.0479(15) 0.0223(14) 0.0273(13) 0.0215(16)
C24 0.0534(15) 0.0897(19) 0.0662(17) 0.0270(14) 0.0240(13) 0.0222(13)
C18 0.0598(16) 0.093(2) 0.0528(15) 0.0047(14) 0.0241(13) -0.0101(14)
C27 0.078(2) 0.0633(17) 0.079(2) 0.0113(14) -0.0239(15) -0.0022(14)

loop_
_atom_type_symbol
_atom_type_description
_atom_type_scat_dispersion_real
_atom_type_scat_dispersion_imag
_atom_type_scat_source
C C 0.0033 0.0016 'International Tables Vol C Tables 4.2.6.8 and 6.1.1.4'
H H 0.0000 0.0000 'International Tables Vol C Tables 4.2.6.8 and 6.1.1.4'
O O 0.0106 0.0060 'International Tables Vol C Tables 4.2.6.8 and 6.1.1.4'

loop_
_geom_angle_atom_site_label_1
_geom_angle_atom_site_label_2
_geom_angle_atom_site_label_3
_geom_angle
C10 O1 H1 109.5
C26 O2 C25 118.26(17)
O1 C10 C5 122.00(14)
O1 C10 C9 115.99(14)
C5 C10 C9 121.98(15)
C6 C5 C10 117.05(15)
C6 C5 C3 120.00(15)
C10 C5 C3 122.95(15)
C9 C8 C7 123.63(16)
C9 C8 H8 118.2
C7 C8 H8 118.2
C8 C9 C10 116.96(15)
C8 C9 C14 121.26(15)
C10 C9 C14 121.75(14)
C6 C7 C8 116.94(15)
C6 C7 C15 124.35(15)
C8 C7 C15 118.69(15)
C13 C14 C11 110.28(16)
C13 C14 C12 106.34(16)
C11 C14 C12 107.65(16)
C13 C14 C9 111.38(14)
C11 C14 C9 109.82(15)
C12 C14 C9 111.26(14)
C1 C3 C4 110.90(16)
C1 C3 C5 109.52(15)
C4 C3 C5 112.17(14)
C1 C3 C2 106.38(16)
C4 C3 C2 105.90(16)
C5 C3 C2 111.78(15)
C7 C6 C5 123.37(16)
C7 C6 H6 118.3
C5 C6 H6 118.3
C16 C15 C7 111.84(15)
C16 C15 C22 113.50(14)
C7 C15 C22 116.42(15)
C16 C15 H15 104.5
C7 C15 H15 104.5
C22 C15 H15 104.5
C17 C16 C21 117.0(2)
C17 C16 C15 123.19(17)
C21 C16 C15 119.84(18)
C25 C22 C24 108.86(18)
C25 C22 C23 104.43(15)
C24 C22 C23 109.63(19)
C25 C22 C15 109.57(16)
C24 C22 C15 109.41(15)
C23 C22 C15 114.73(17)
C3 C1 H1A 109.5
C3 C1 H1B 109.5
H1A C1 H1B 109.5
C3 C1 H1C 109.5
H1A C1 H1C 109.5
H1B C1 H1C 109.5
C14 C13 H13A 109.5
C14 C13 H13B 109.5
H13A C13 H13B 109.5
C14 C13 H13C 109.5
H13A C13 H13C 109.5
H13B C13 H13C 109.5
C20 C21 C16 121.9(2)
C20 C21 H21 119.0
C16 C21 H21 119.0
O3 C26 O2 122.3(2)
O3 C26 C27 124.9(2)
O2 C26 C27 112.76(19)
C3 C2 H2A 109.5
C3 C2 H2B 109.5
H2A C2 H2B 109.5
C3 C2 H2C 109.5
H2A C2 H2C 109.5
H2B C2 H2C 109.5
C3 C4 H4A 109.5
C3 C4 H4B 109.5
H4A C4 H4B 109.5
C3 C4 H4C 109.5
H4A C4 H4C 109.5
H4B C4 H4C 109.5
C14 C11 H11A 109.5
C14 C11 H11B 109.5
H11A C11 H11B 109.5
C14 C11 H11C 109.5
H11A C11 H11C 109.5
H11B C11 H11C 109.5
C14 C12 H12A 109.5
C14 C12 H12B 109.5
H12A C12 H12B 109.5
C14 C12 H12C 109.5
H12A C12 H12C 109.5
H12B C12 H12C 109.5
O2 C25 C22 110.51(16)
O2 C25 H25A 109.5
C22 C25 H25A 109.5
O2 C25 H25B 109.5
C22 C25 H25B 109.5
H25A C25 H25B 108.1
C22 C23 H23A 109.5
C22 C23 H23B 109.5
H23A C23 H23B 109.5
C22 C23 H23C 109.5
H23A C23 H23C 109.5
H23B C23 H23C 109.5
C18 C17 C16 121.2(2)
C18 C17 H17 119.4
C16 C17 H17 119.4
C19 C20 C21 119.8(2)
C19 C20 H20 120.1
C21 C20 H20 120.1
C20 C19 C18 119.7(2)
C20 C19 H19 120.2
C18 C19 H19 120.2
C22 C24 H24A 109.5
C22 C24 H24B 109.5
H24A C24 H24B 109.5
C22 C24 H24C 109.5
H24A C24 H24C 109.5
H24B C24 H24C 109.5
C19 C18 C17 120.4(2)
C19 C18 H18 119.8
C17 C18 H18 119.8
C26 C27 H27A 109.5
C26 C27 H27B 109.5
H27A C27 H27B 109.5
C26 C27 H27C 109.5
H27A C27 H27C 109.5
H27B C27 H27C 109.5

loop_
_geom_bond_atom_site_label_1
_geom_bond_atom_site_label_2
_geom_bond_distance
O1 C10 1.3734(19)
O1 H1 0.8200
O2 C26 1.324(2)
O2 C25 1.450(2)
C10 C5 1.408(2)
C10 C9 1.409(2)
O3 C26 1.191(2)
C5 C6 1.392(2)
C5 C3 1.542(2)
C8 C9 1.388(2)
C8 C7 1.389(2)
C8 H8 0.9300
C9 C14 1.549(2)
C7 C6 1.389(2)
C7 C15 1.531(2)
C14 C13 1.530(3)
C14 C11 1.527(3)
C14 C12 1.535(3)
C3 C1 1.538(3)
C3 C4 1.535(3)
C3 C2 1.538(2)
C6 H6 0.9300
C15 C16 1.524(3)
C15 C22 1.573(3)
C15 H15 0.9800
C16 C17 1.384(3)
C16 C21 1.387(3)
C22 C25 1.528(3)
C22 C24 1.529(3)
C22 C23 1.536(3)
C1 H1A 0.9600
C1 H1B 0.9600
C1 H1C 0.9600
C13 H13A 0.9600
C13 H13B 0.9600
C13 H13C 0.9600
C21 C20 1.384(3)
C21 H21 0.9300
C26 C27 1.473(3)
C2 H2A 0.9600
C2 H2B 0.9600
C2 H2C 0.9600
C4 H4A 0.9600
C4 H4B 0.9600
C4 H4C 0.9600
C11 H11A 0.9600
C11 H11B 0.9600
C11 H11C 0.9600
C12 H12A 0.9600
C12 H12B 0.9600
C12 H12C 0.9600
C25 H25A 0.9700
C25 H25B 0.9700
C23 H23A 0.9600
C23 H23B 0.9600
C23 H23C 0.9600
C17 C18 1.382(3)
C17 H17 0.9300
C20 C19 1.360(3)
C20 H20 0.9300
C19 C18 1.374(3)
C19 H19 0.9300
C24 H24A 0.9600
C24 H24B 0.9600
C24 H24C 0.9600
C18 H18 0.9300
C27 H27A 0.9600
C27 H27B 0.9600
C27 H27C 0.9600

loop_
_geom_torsion_atom_site_label_1
_geom_torsion_atom_site_label_2
_geom_torsion_atom_site_label_3
_geom_torsion_atom_site_label_4
_geom_torsion
O1 C10 C5 C6 179.07(16)
C9 C10 C5 C6 -3.1(3)
O1 C10 C5 C3 -0.2(3)
C9 C10 C5 C3 177.67(16)
C7 C8 C9 C10 0.3(3)
C7 C8 C9 C14 178.51(17)
O1 C10 C9 C8 -179.81(16)
C5 C10 C9 C8 2.2(2)
O1 C10 C9 C14 2.0(2)
C5 C10 C9 C14 -175.99(16)
C9 C8 C7 C6 -1.7(3)
C9 C8 C7 C15 177.05(17)
C8 C9 C14 C13 120.67(19)
C10 C9 C14 C13 -61.2(2)
C8 C9 C14 C11 -116.88(19)
C10 C9 C14 C11 61.3(2)
C8 C9 C14 C12 2.2(2)
C10 C9 C14 C12 -179.63(17)
C6 C5 C3 C1 -110.16(19)
C10 C5 C3 C1 69.0(2)
C6 C5 C3 C4 126.26(19)
C10 C5 C3 C4 -54.5(2)
C6 C5 C3 C2 7.5(2)
C10 C5 C3 C2 -173.32(17)
C8 C7 C6 C5 0.8(3)
C15 C7 C6 C5 -177.93(18)
C10 C5 C6 C7 1.5(3)
C3 C5 C6 C7 -179.21(17)
C6 C7 C15 C16 81.1(2)
C8 C7 C15 C16 -97.57(19)
C6 C7 C15 C22 -51.6(2)
C8 C7 C15 C22 129.67(18)
C7 C15 C16 C17 -48.2(2)
C22 C15 C16 C17 86.0(2)
C7 C15 C16 C21 130.61(18)
C22 C15 C16 C21 -95.2(2)
C16 C15 C22 C25 63.2(2)
C7 C15 C22 C25 -164.76(16)
C16 C15 C22 C24 -177.48(17)
C7 C15 C22 C24 -45.5(2)
C16 C15 C22 C23 -53.8(2)
C7 C15 C22 C23 78.2(2)
C17 C16 C21 C20 -0.1(3)
C15 C16 C21 C20 -178.92(19)
C25 O2 C26 O3 0.5(4)
C25 O2 C26 C27 -179.8(2)
C26 O2 C25 C22 143.1(2)
C24 C22 C25 O2 -59.9(2)
C23 C22 C25 O2 -176.92(19)
C15 C22 C25 O2 59.7(2)
C21 C16 C17 C18 0.5(3)
C15 C16 C17 C18 179.3(2)
C16 C21 C20 C19 -0.4(4)
C21 C20 C19 C18 0.5(4)
C20 C19 C18 C17 -0.1(4)
C16 C17 C18 C19 -0.4(4)
